data_2225539
loop_
_publ_author_name
'Ma, Qingshuang'
'Duan, Wenzeng'
'Ma, Yudao'
'Liu, Xiao'
'Qu, Bo'

_publ_section_title
;
 2-Methylbenzimidazolium nitrate
;
_journal_coeditor_code GK2255
_journal_issue 4
_journal_name_full 'Acta Crystallographica Section E'
_journal_page_first o814
_journal_paper_doi 10.1107/S1600536810008615
_journal_volume 66
_journal_year 2010
_chemical_formula_iupac 'C8 H9 N2 +, N O3 -'
_chemical_formula_moiety 'C8 H9 N2 +, N O3 -'
_chemical_formula_sum 'C8 H9 N3 O3'
_chemical_formula_weight 195.18
_chemical_name_systematic
;
2-methylbenzimidazolium nitrate
;
_space_group_IT_number 14
_symmetry_cell_setting monoclinic
_symmetry_space_group_name_Hall '-P 2ybc'
_symmetry_space_group_name_H-M 'P 1 21/c 1'
_atom_sites_solution_hydrogens geom
_atom_sites_solution_primary direct
_atom_sites_solution_secondary difmap
_audit_creation_method SHELXL-97
_cell_angle_alpha 90.00
_cell_angle_beta 99.398(7)
_cell_angle_gamma 90.00
_cell_formula_units_Z 4
_cell_length_a 7.711(4)
_cell_length_b 15.127(7)
_cell_length_c 8.270(4)
_cell_measurement_reflns_used 2174
_cell_measurement_temperature 298(2)
_cell_measurement_theta_max 25.49
_cell_measurement_theta_min 2.50
_cell_volume 951.7(8)
_computing_cell_refinement 'SAINT (Bruker, 2005)'
_computing_data_collection 'SMART (Bruker, 2005)'
_computing_data_reduction 'SAINT (Bruker, 2005)'
_computing_molecular_graphics 'SHELXTL (Sheldrick, 2008)'
_computing_publication_material 'SHELXL97 (Sheldrick, 2008)'
_computing_structure_refinement 'SHELXL97 (Sheldrick, 2008)'
_computing_structure_solution 'SHELXS97 (Sheldrick, 2008)'
_diffrn_ambient_temperature 298(2)
_diffrn_measured_fraction_theta_full 0.999
_diffrn_measured_fraction_theta_max 0.999
_diffrn_measurement_device_type 'Bruker SMART APEX'
_diffrn_measurement_method '\f and \w scans'
_diffrn_radiation_monochromator graphite
_diffrn_radiation_source 'fine-focus sealed tube'
_diffrn_radiation_type MoK\a
_diffrn_radiation_wavelength 0.71073
_diffrn_reflns_av_R_equivalents 0.0269
_diffrn_reflns_av_sigmaI/netI 0.0263
_diffrn_reflns_limit_h_max 9
_diffrn_reflns_limit_h_min -9
_diffrn_reflns_limit_k_max 18
_diffrn_reflns_limit_k_min -11
_diffrn_reflns_limit_l_max 9
_diffrn_reflns_limit_l_min -9
_diffrn_reflns_number 4774
_diffrn_reflns_theta_full 25.05
_diffrn_reflns_theta_max 25.05
_diffrn_reflns_theta_min 2.68
_diffrn_standards_decay_% 0
_diffrn_standards_interval_count 0
_diffrn_standards_interval_time 0
_diffrn_standards_number 0
_exptl_absorpt_coefficient_mu 0.107
_exptl_absorpt_correction_T_max 0.9873
_exptl_absorpt_correction_T_min 0.9810
_exptl_absorpt_correction_type multi-scan
_exptl_absorpt_process_details '(SADABS; Bruker, 2005)'
_exptl_crystal_colour colorless
_exptl_crystal_density_diffrn 1.362
_exptl_crystal_density_method 'not measured'
_exptl_crystal_description block
_exptl_crystal_F_000 408
_exptl_crystal_size_max 0.18
_exptl_crystal_size_mid 0.16
_exptl_crystal_size_min 0.12
_refine_diff_density_max 0.215
_refine_diff_density_min -0.207
_refine_ls_extinction_method none
_refine_ls_goodness_of_fit_ref 1.073
_refine_ls_hydrogen_treatment constr
_refine_ls_matrix_type full
_refine_ls_number_parameters 128
_refine_ls_number_reflns 1685
_refine_ls_number_restraints 0
_refine_ls_restrained_S_all 1.073
_refine_ls_R_factor_all 0.0587
_refine_ls_R_factor_gt 0.0452
_refine_ls_shift/su_max 0.000
_refine_ls_shift/su_mean 0.000
_refine_ls_structure_factor_coef Fsqd
_refine_ls_weighting_details 'calc w=1/[\s^2^(Fo^2^)+(0.0681P)^2^+0.2080P] where P=(Fo^2^+2Fc^2^)/3'
_refine_ls_weighting_scheme calc
_refine_ls_wR_factor_gt 0.1194
_refine_ls_wR_factor_ref 0.1350
_reflns_number_gt 1319
_reflns_number_total 1685
_reflns_threshold_expression I>2sigma(I)
_cod_data_source_file gk2255.cif
_cod_data_source_block I
_cod_depositor_comments
;
The following automatic conversions were performed:
'_symmetry_cell_setting' value 'Monoclinic' changed to 'monoclinic'
according to '/home/saulius/struct/CIF-dictionaries/cif_core.dic'
dictionary named 'cif_core.dic' version 2.4.1 from 2010-06-29.

Automatic conversion script
Id: cif_fix_enum 1527 2010-12-29 10:47:43Z saulius 
;
_cod_original_sg_symbol_H-M 'P 21/c'
_cod_database_code 2225539
_cod_database_fobs_code 2225539

loop_
_symmetry_equiv_pos_as_xyz
'x, y, z'
'-x, y+1/2, -z+1/2'
'-x, -y, -z'
'x, -y-1/2, z-1/2'

loop_
_atom_site_type_symbol
_atom_site_label
_atom_site_fract_x
_atom_site_fract_y
_atom_site_fract_z
_atom_site_U_iso_or_equiv
_atom_site_adp_type
_atom_site_calc_flag
_atom_site_refinement_flags
_atom_site_occupancy
_atom_site_disorder_assembly
_atom_site_disorder_group
O O1 0.3641(2) 0.06287(10) 0.78462(18) 0.0735(5) Uani d . 1 . .
O O2 0.33057(19) 0.15524(9) 0.97555(17) 0.0643(4) Uani d . 1 . .
O O3 0.2248(3) 0.02349(11) 0.9773(2) 0.0915(6) Uani d . 1 . .
N N1 0.3063(2) 0.07987(10) 0.9136(2) 0.0538(4) Uani d . 1 . .
N N2 0.6679(2) 0.12445(11) 0.25067(19) 0.0600(5) Uani d . 1 . .
H H2 0.6828 0.0687 0.2374 0.072 Uiso calc R 1 . .
N N3 0.5577(2) 0.24731(11) 0.31726(19) 0.0576(5) Uani d . 1 . .
H H3 0.4889 0.2842 0.3542 0.069 Uiso calc R 1 . .
C C1 0.3941(3) 0.11166(15) 0.3743(3) 0.0727(6) Uani d . 1 . .
H H1A 0.3921 0.0516 0.3368 0.109 Uiso calc R 1 . .
H H1B 0.2839 0.1395 0.3331 0.109 Uiso calc R 1 . .
H H1C 0.4132 0.1126 0.4920 0.109 Uiso calc R 1 . .
C C2 0.5376(3) 0.15990(13) 0.3145(2) 0.0569(5) Uani d . 1 . .
C C3 0.7769(3) 0.19049(13) 0.2083(2) 0.0561(5) Uani d . 1 . .
C C4 0.7057(3) 0.26993(13) 0.2519(2) 0.0542(5) Uani d . 1 . .
C C5 0.7834(3) 0.35057(14) 0.2303(3) 0.0677(6) Uani d . 1 . .
H H5 0.7356 0.4035 0.2595 0.081 Uiso calc R 1 . .
C C6 0.9355(3) 0.34816(19) 0.1630(3) 0.0805(7) Uani d . 1 . .
H H6 0.9920 0.4009 0.1463 0.097 Uiso calc R 1 . .
C C7 1.0070(3) 0.2684(2) 0.1191(3) 0.0802(7) Uani d . 1 . .
H H7 1.1095 0.2695 0.0734 0.096 Uiso calc R 1 . .
C C8 0.9302(3) 0.18829(18) 0.1416(3) 0.0715(7) Uani d . 1 . .
H H8 0.9787 0.1353 0.1134 0.086 Uiso calc R 1 . .

loop_
_atom_site_aniso_label
_atom_site_aniso_U_11
_atom_site_aniso_U_22
_atom_site_aniso_U_33
_atom_site_aniso_U_12
_atom_site_aniso_U_13
_atom_site_aniso_U_23
O1 0.1006(12) 0.0560(9) 0.0718(10) 0.0061(8) 0.0370(9) -0.0048(7)
O2 0.0865(10) 0.0434(8) 0.0651(9) -0.0085(7) 0.0188(7) -0.0067(6)
O3 0.1307(16) 0.0554(10) 0.0990(13) -0.0287(10) 0.0499(12) 0.0017(8)
N1 0.0628(10) 0.0406(9) 0.0590(10) 0.0020(7) 0.0127(8) 0.0042(7)
N2 0.0735(11) 0.0464(9) 0.0564(10) 0.0153(8) -0.0006(8) -0.0086(7)
N3 0.0710(11) 0.0476(10) 0.0521(9) 0.0150(8) 0.0038(8) -0.0094(7)
C1 0.0902(16) 0.0612(14) 0.0673(13) 0.0017(12) 0.0145(12) -0.0006(11)
C2 0.0728(13) 0.0487(12) 0.0462(10) 0.0126(10) 0.0004(9) -0.0052(8)
C3 0.0621(12) 0.0575(12) 0.0440(10) 0.0131(10) -0.0051(8) -0.0086(9)
C4 0.0619(11) 0.0536(11) 0.0433(10) 0.0096(9) -0.0024(8) -0.0058(8)
C5 0.0810(15) 0.0539(13) 0.0631(13) 0.0037(11) -0.0033(11) -0.0019(10)
C6 0.0806(16) 0.0842(18) 0.0716(15) -0.0133(14) -0.0030(12) 0.0061(13)
C7 0.0679(14) 0.105(2) 0.0662(14) 0.0061(14) 0.0070(11) -0.0032(14)
C8 0.0685(14) 0.0831(17) 0.0593(13) 0.0169(13) -0.0007(11) -0.0124(11)

loop_
_atom_type_symbol
_atom_type_description
_atom_type_scat_dispersion_real
_atom_type_scat_dispersion_imag
_atom_type_scat_source
C C 0.0033 0.0016 'International Tables Vol C Tables 4.2.6.8 and 6.1.1.4'
H H 0.0000 0.0000 'International Tables Vol C Tables 4.2.6.8 and 6.1.1.4'
N N 0.0061 0.0033 'International Tables Vol C Tables 4.2.6.8 and 6.1.1.4'
O O 0.0106 0.0060 'International Tables Vol C Tables 4.2.6.8 and 6.1.1.4'

loop_
_geom_angle_atom_site_label_1
_geom_angle_atom_site_label_2
_geom_angle_atom_site_label_3
_geom_angle_site_symmetry_1
_geom_angle_site_symmetry_3
_geom_angle
_geom_angle_publ_flag
O3 N1 O1 . . 120.19(17) ?
O3 N1 O2 . . 120.66(17) ?
O1 N1 O2 . . 119.14(16) ?
C2 N2 C3 . . 109.90(17) ?
C2 N2 H2 . . 125.1 ?
C3 N2 H2 . . 125.1 ?
C2 N3 C4 . . 109.90(16) ?
C2 N3 H3 . . 125.1 ?
C4 N3 H3 . . 125.1 ?
C2 C1 H1A . . 109.5 ?
C2 C1 H1B . . 109.5 ?
H1A C1 H1B . . 109.5 ?
C2 C1 H1C . . 109.5 ?
H1A C1 H1C . . 109.5 ?
H1B C1 H1C . . 109.5 ?
N2 C2 N3 . . 108.40(19) ?
N2 C2 C1 . . 126.37(19) ?
N3 C2 C1 . . 125.23(19) ?
C8 C3 N2 . . 132.5(2) ?
C8 C3 C4 . . 121.5(2) ?
N2 C3 C4 . . 105.96(18) ?
C5 C4 N3 . . 132.13(19) ?
C5 C4 C3 . . 122.0(2) ?
N3 C4 C3 . . 105.85(18) ?
C6 C5 C4 . . 116.3(2) ?
C6 C5 H5 . . 121.8 ?
C4 C5 H5 . . 121.8 ?
C5 C6 C7 . . 121.7(2) ?
C5 C6 H6 . . 119.2 ?
C7 C6 H6 . . 119.2 ?
C8 C7 C6 . . 121.9(2) ?
C8 C7 H7 . . 119.1 ?
C6 C7 H7 . . 119.1 ?
C7 C8 C3 . . 116.6(2) ?
C7 C8 H8 . . 121.7 ?
C3 C8 H8 . . 121.7 ?

loop_
_geom_bond_atom_site_label_1
_geom_bond_atom_site_label_2
_geom_bond_site_symmetry_2
_geom_bond_distance
_geom_bond_publ_flag
O1 N1 . 1.248(2) ?
O2 N1 . 1.252(2) ?
O3 N1 . 1.228(2) ?
N2 C2 . 1.322(3) ?
N2 C3 . 1.387(3) ?
N2 H2 . 0.8600 ?
N3 C2 . 1.331(3) ?
N3 C4 . 1.383(3) ?
N3 H3 . 0.8600 ?
C1 C2 . 1.476(3) ?
C1 H1A . 0.9600 ?
C1 H1B . 0.9600 ?
C1 H1C . 0.9600 ?
C3 C8 . 1.384(3) ?
C3 C4 . 1.393(3) ?
C4 C5 . 1.383(3) ?
C5 C6 . 1.378(4) ?
C5 H5 . 0.9300 ?
C6 C7 . 1.399(4) ?
C6 H6 . 0.9300 ?
C7 C8 . 1.374(4) ?
C7 H7 . 0.9300 ?
C8 H8 . 0.9300 ?

loop_
_geom_hbond_atom_site_label_D
_geom_hbond_atom_site_label_H
_geom_hbond_atom_site_label_A
_geom_hbond_site_symmetry_A
_geom_hbond_distance_DH
_geom_hbond_distance_HA
_geom_hbond_distance_DA
_geom_hbond_angle_DHA
N2 H2 O1 3_656 0.86 2.03 2.855(3) 162
N3 H3 O2 4_565 0.86 1.93 2.775(2) 166

loop_
_geom_torsion_atom_site_label_1
_geom_torsion_atom_site_label_2
_geom_torsion_atom_site_label_3
_geom_torsion_atom_site_label_4
_geom_torsion_site_symmetry_1
_geom_torsion_site_symmetry_2
_geom_torsion_site_symmetry_3
_geom_torsion_site_symmetry_4
_geom_torsion
_geom_torsion_publ_flag
C3 N2 C2 N3 . . . . -0.6(2) ?
C3 N2 C2 C1 . . . . 179.86(19) ?
C4 N3 C2 N2 . . . . 0.4(2) ?
C4 N3 C2 C1 . . . . 179.99(19) ?
C2 N2 C3 C8 . . . . 178.5(2) ?
C2 N2 C3 C4 . . . . 0.5(2) ?
C2 N3 C4 C5 . . . . -178.8(2) ?
C2 N3 C4 C3 . . . . -0.1(2) ?
C8 C3 C4 C5 . . . . 0.3(3) ?
N2 C3 C4 C5 . . . . 178.59(17) ?
C8 C3 C4 N3 . . . . -178.53(17) ?
N2 C3 C4 N3 . . . . -0.24(19) ?
N3 C4 C5 C6 . . . . 178.52(19) ?
C3 C4 C5 C6 . . . . 0.0(3) ?
C4 C5 C6 C7 . . . . 0.0(3) ?
C5 C6 C7 C8 . . . . -0.4(4) ?
C6 C7 C8 C3 . . . . 0.7(3) ?
N2 C3 C8 C7 . . . . -178.4(2) ?
C4 C3 C8 C7 . . . . -0.7(3) ?
